data_1576192
loop_
_publ_author_name
'Liu, Wenqi'
'Ling, Zhijie'
'Liu, Yang-Zi'
'Deng, Wei-Ping'

_publ_section_title
;
 Catalytic asymmetric construction of remote P or other heteroatom (Si/S)
 stereogenic axially chiral scaffolds.
;
_journal_issue 1
_journal_name_full 'Chemical science'
_journal_page_first 240
_journal_page_last 246
_journal_paper_doi 10.1039/d5sc08143b
_journal_volume 17
_journal_year 2026
_chemical_formula_moiety '2(C25 H17 N2 O4 P)'
_chemical_formula_sum 'C50 H34 N4 O8 P2'
_chemical_formula_weight 880.75
_space_group_crystal_system orthorhombic
_space_group_IT_number 19
_space_group_name_Hall 'P 2ac 2ab'
_space_group_name_H-M_alt 'P 21 21 21'
_atom_sites_solution_hydrogens geom
_atom_sites_solution_primary iterative
_audit_creation_date 2025-03-07
_audit_creation_method
;
Olex2 1.5
(compiled 2024.02.16 svn.r378c4104 for OlexSys, GUI svn.r6928)
;
_audit_update_record
;
2025-08-06 deposited with the CCDC.	2025-11-04 downloaded from the CCDC.
;
_cell_angle_alpha 90
_cell_angle_beta 90
_cell_angle_gamma 90
_cell_formula_units_Z 4
_cell_length_a 14.0473(6)
_cell_length_b 15.0466(6)
_cell_length_c 19.4211(8)
_cell_measurement_reflns_used 5035
_cell_measurement_temperature 190.00
_cell_measurement_theta_max 68.22
_cell_measurement_theta_min 4.55
_cell_volume 4104.9(3)
_computing_cell_refinement 'SAINT V8.38A (Bruker, 2018)'
_computing_data_reduction 'SAINT V8.38A (Bruker, 2018)'
_computing_molecular_graphics 'Olex2 1.5 (Dolomanov et al., 2009)'
_computing_publication_material 'Olex2 1.5 (Dolomanov et al., 2009)'
_computing_structure_refinement 'SHELXL 2019/3 (Sheldrick, 2015)'
_computing_structure_solution 'olex2.solve 1.5 (Bourhis et al., 2015)'
_diffrn_ambient_temperature 190.00
_diffrn_measured_fraction_theta_full 1.000
_diffrn_measured_fraction_theta_max 0.999
_diffrn_measurement_device_type 'Bruker APEX-II CCD'
_diffrn_measurement_method '\f and \w scans'
_diffrn_radiation_type CuK\a
_diffrn_radiation_wavelength 1.54178
_diffrn_reflns_av_R_equivalents 0.1637
_diffrn_reflns_av_unetI/netI 0.0922
_diffrn_reflns_Laue_measured_fraction_full 1.000
_diffrn_reflns_Laue_measured_fraction_max 0.999
_diffrn_reflns_limit_h_max 16
_diffrn_reflns_limit_h_min -16
_diffrn_reflns_limit_k_max 18
_diffrn_reflns_limit_k_min -18
_diffrn_reflns_limit_l_max 23
_diffrn_reflns_limit_l_min -14
_diffrn_reflns_number 32001
_diffrn_reflns_point_group_measured_fraction_full 0.999
_diffrn_reflns_point_group_measured_fraction_max 0.999
_diffrn_reflns_theta_full 67.679
_diffrn_reflns_theta_max 68.411
_diffrn_reflns_theta_min 3.716
_diffrn_source_current 1.1
_diffrn_source_power 0.05500000000000001
_diffrn_source_voltage 50.0
_diffrn_standards_number 0
_exptl_absorpt_coefficient_mu 1.501
_exptl_absorpt_correction_T_max 0.753
_exptl_absorpt_correction_T_min 0.753
_exptl_absorpt_correction_type multi-scan
_exptl_crystal_colour 'clear light colourless'
_exptl_crystal_colour_lustre clear
_exptl_crystal_colour_modifier light
_exptl_crystal_colour_primary colourless
_exptl_crystal_density_diffrn 1.425
_exptl_crystal_description block
_exptl_crystal_F_000 1824
_exptl_crystal_size_max 0.2
_exptl_crystal_size_mid 0.2
_exptl_crystal_size_min 0.2
_refine_diff_density_max 0.390
_refine_diff_density_min -0.339
_refine_diff_density_rms 0.063
_refine_ls_abs_structure_details
;
 Flack x determined using 2192 quotients [(I+)-(I-)]/[(I+)+(I-)]
 (Parsons, Flack and Wagner, Acta Cryst. B69 (2013) 249-259).
;
_refine_ls_abs_structure_Flack 0.00(3)
_refine_ls_extinction_method none
_refine_ls_goodness_of_fit_ref 1.029
_refine_ls_hydrogen_treatment constr
_refine_ls_matrix_type full
_refine_ls_number_parameters 577
_refine_ls_number_reflns 7514
_refine_ls_number_restraints 0
_refine_ls_restrained_S_all 1.029
_refine_ls_R_factor_all 0.0741
_refine_ls_R_factor_gt 0.0575
_refine_ls_shift/su_max 0.000
_refine_ls_shift/su_mean 0.000
_refine_ls_structure_factor_coef Fsqd
_refine_ls_weighting_details 'w=1/[\s^2^(Fo^2^)+(0.0503P)^2^+2.1850P] where P=(Fo^2^+2Fc^2^)/3'
_refine_ls_weighting_scheme calc
_refine_ls_wR_factor_gt 0.1330
_refine_ls_wR_factor_ref 0.1480
_reflns_Friedel_coverage 0.795
_reflns_Friedel_fraction_full 0.999
_reflns_Friedel_fraction_max 0.998
_reflns_number_gt 6206
_reflns_number_total 7514
_reflns_threshold_expression 'I > 2\s(I)'
_cod_data_source_file d5sc08143b2.cif
_cod_data_source_block 20250306_l_1_0m_a
_cod_depositor_comments 'Adding full bibliography for 1576192--1576193.cif.'
_cod_database_code 1576192
_shelx_shelxl_version_number 2019/3
_shelx_space_group_comment
;
The symmetry employed for this shelxl refinement is uniquely defined
by the following loop, which should always be used as a source of
symmetry information in preference to the above space-group names.
They are only intended as comments.
;
_shelx_estimated_absorpt_t_max 0.753
_shelx_estimated_absorpt_t_min 0.753
_olex2_refinement_description
;
1. Fixed Uiso
 At 1.2 times of:
  All C(H) groups
2.a Aromatic/amide H refined with riding coordinates:
 C1(H1), C2(H2), C5(H5), C6(H6), C9(H9), C10(H10), C11(H11), C12(H12),
 C15(H15), C16(H16), C17(H17), C18(H18), C19(H19), C21(H21), C22(H22), C24(H24),
  C25(H25), C26(H26), C27(H27), C28(H28), C29(H29), C35(H35), C36(H36),
 C37(H37), C38(H38), C39(H39), C40(H40), C42(H42), C43(H43), C46(H46), C47(H47),
  C48(H48), C49(H49), C50(H50)
;
_olex2_submission_special_instructions 'No special instructions were received'

loop_
_space_group_symop_operation_xyz
'x, y, z'
'-x+1/2, -y, z+1/2'
'-x, y+1/2, -z+1/2'
'x+1/2, -y+1/2, -z'

loop_
_atom_site_label
_atom_site_type_symbol
_atom_site_fract_x
_atom_site_fract_y
_atom_site_fract_z
_atom_site_U_iso_or_equiv
_atom_site_adp_type
_atom_site_occupancy
_atom_site_site_symmetry_order
_atom_site_calc_flag
_atom_site_refinement_flags_posn
_atom_site_refinement_flags_adp
_atom_site_refinement_flags_occupancy
_atom_site_disorder_assembly
_atom_site_disorder_group
P1 P 0.14089(9) 0.71171(9) 0.56056(7) 0.0250(3) Uani 1 1 d . . . . .
O1 O 0.5867(4) 1.0924(5) 0.2512(3) 0.0721(17) Uani 1 1 d . . . . .
O2 O 0.4776(5) 1.1935(4) 0.2613(3) 0.0695(17) Uani 1 1 d . . . . .
O3 O 0.2544(3) 0.8526(3) 0.3523(2) 0.0389(10) Uani 1 1 d . . . . .
O4 O 0.1052(3) 0.6482(3) 0.6131(2) 0.0342(9) Uani 1 1 d . . . . .
N1 N 0.5048(5) 1.1163(5) 0.2658(3) 0.0538(17) Uani 1 1 d . . . . .
N2 N 0.1796(4) 0.8819(3) 0.3959(2) 0.0326(11) Uani 1 1 d . . . . .
C1 C -0.0618(5) 0.9412(4) 0.5122(3) 0.0400(14) Uani 1 1 d . . . . .
H1 H -0.102597 0.990055 0.502781 0.048 Uiso 1 1 calc R U . . .
C2 C 0.0038(4) 0.9147(4) 0.4637(3) 0.0338(13) Uani 1 1 d . . . . .
H2 H 0.007412 0.945315 0.421031 0.041 Uiso 1 1 calc R U . . .
C3 C 0.0651(4) 0.8436(4) 0.4765(3) 0.0273(11) Uani 1 1 d . . . . .
C4 C 0.0581(4) 0.7993(4) 0.5396(3) 0.0269(11) Uani 1 1 d . . . . .
C5 C -0.0086(4) 0.8264(4) 0.5887(3) 0.0329(13) Uani 1 1 d . . . . .
H5 H -0.012505 0.796465 0.631625 0.040 Uiso 1 1 calc R U . . .
C6 C -0.0690(4) 0.8967(4) 0.5749(3) 0.0380(13) Uani 1 1 d . . . . .
H6 H -0.114965 0.914585 0.607966 0.046 Uiso 1 1 calc R U . . .
C7 C 0.1388(4) 0.8158(4) 0.4260(3) 0.0302(12) Uani 1 1 d . . . . .
C8 C 0.1605(4) 0.7191(4) 0.4183(3) 0.0294(11) Uani 1 1 d . . . . .
C9 C 0.1735(4) 0.6796(4) 0.3534(3) 0.0359(13) Uani 1 1 d . . . . .
H9 H 0.172489 0.715160 0.312982 0.043 Uiso 1 1 calc R U . . .
C10 C 0.1879(5) 0.5884(4) 0.3486(3) 0.0382(14) Uani 1 1 d . . . . .
H10 H 0.195941 0.561733 0.304653 0.046 Uiso 1 1 calc R U . . .
C11 C 0.1907(5) 0.5360(4) 0.4074(4) 0.0410(15) Uani 1 1 d . . . . .
H11 H 0.200364 0.473686 0.403338 0.049 Uiso 1 1 calc R U . . .
C12 C 0.1795(4) 0.5740(4) 0.4723(3) 0.0318(12) Uani 1 1 d . . . . .
H12 H 0.182737 0.538358 0.512591 0.038 Uiso 1 1 calc R U . . .
C13 C 0.1633(4) 0.6652(4) 0.4770(3) 0.0276(11) Uani 1 1 d . . . . .
C14 C 0.2476(4) 0.7682(3) 0.5880(3) 0.0259(11) Uani 1 1 d . . . . .
C15 C 0.3233(4) 0.7866(4) 0.5444(3) 0.0301(11) Uani 1 1 d . . . . .
H15 H 0.322022 0.766791 0.497981 0.036 Uiso 1 1 calc R U . . .
C16 C 0.4011(4) 0.8344(4) 0.5690(4) 0.0414(15) Uani 1 1 d . . . . .
H16 H 0.452564 0.847624 0.538977 0.050 Uiso 1 1 calc R U . . .
C17 C 0.4041(5) 0.8627(4) 0.6369(4) 0.0412(15) Uani 1 1 d . . . . .
H17 H 0.457469 0.895184 0.653270 0.049 Uiso 1 1 calc R U . . .
C18 C 0.3295(5) 0.8438(4) 0.6804(3) 0.0385(14) Uani 1 1 d . . . . .
H18 H 0.331836 0.862861 0.727046 0.046 Uiso 1 1 calc R U . . .
C19 C 0.2511(4) 0.7971(4) 0.6567(3) 0.0323(12) Uani 1 1 d . . . . .
H19 H 0.199596 0.784602 0.686937 0.039 Uiso 1 1 calc R U . . .
C20 C 0.3115(5) 0.9219(4) 0.3312(3) 0.0328(12) Uani 1 1 d . . . . .
C21 C 0.4013(5) 0.8972(4) 0.3109(3) 0.0395(14) Uani 1 1 d . . . . .
H21 H 0.419359 0.836333 0.311675 0.047 Uiso 1 1 calc R U . . .
C22 C 0.4650(5) 0.9608(5) 0.2896(3) 0.0430(15) Uani 1 1 d . . . . .
H22 H 0.527651 0.944400 0.276247 0.052 Uiso 1 1 calc R U . . .
C23 C 0.4371(4) 1.0486(4) 0.2877(3) 0.0353(13) Uani 1 1 d . . . . .
C24 C 0.3468(5) 1.0742(4) 0.3077(3) 0.0348(13) Uani 1 1 d . . . . .
H24 H 0.328635 1.134971 0.306207 0.042 Uiso 1 1 calc R U . . .
C25 C 0.2828(4) 1.0098(4) 0.3301(3) 0.0338(13) Uani 1 1 d . . . . .
H25 H 0.220498 1.025960 0.344493 0.041 Uiso 1 1 calc R U . . .
P2 P 0.15336(9) 0.21451(9) 0.43529(7) 0.0249(3) Uani 1 1 d . . . . .
O5 O 0.6057(4) 0.5586(4) 0.7669(3) 0.0643(15) Uani 1 1 d . . . . .
O6 O 0.5300(4) 0.6806(4) 0.7508(3) 0.0653(15) Uani 1 1 d . . . . .
O7 O 0.2362(3) 0.4256(3) 0.6178(2) 0.0426(10) Uani 1 1 d . . . . .
O8 O 0.1095(3) 0.1623(3) 0.3790(2) 0.0367(9) Uani 1 1 d . . . . .
N3 N 0.5359(4) 0.6005(4) 0.7459(3) 0.0410(13) Uani 1 1 d . . . . .
N4 N 0.2439(4) 0.3334(3) 0.6176(3) 0.0407(12) Uani 1 1 d . . . . .
C26 C 0.0494(5) 0.4133(4) 0.5571(4) 0.0407(14) Uani 1 1 d . . . . .
H26 H 0.064033 0.439981 0.600104 0.049 Uiso 1 1 calc R U . . .
C27 C -0.0239(5) 0.4451(5) 0.5180(4) 0.0497(17) Uani 1 1 d . . . . .
H27 H -0.060675 0.493229 0.535200 0.060 Uiso 1 1 calc R U . . .
C28 C -0.0466(5) 0.4099(4) 0.4542(4) 0.0485(18) Uani 1 1 d . . . . .
H28 H -0.097828 0.433522 0.428059 0.058 Uiso 1 1 calc R U . . .
C29 C 0.0081(4) 0.3382(4) 0.4287(4) 0.0374(14) Uani 1 1 d . . . . .
H29 H -0.005508 0.313766 0.384691 0.045 Uiso 1 1 calc R U . . .
C30 C 0.0811(4) 0.3038(4) 0.4680(3) 0.0313(12) Uani 1 1 d . . . . .
C31 C 0.1029(4) 0.3408(4) 0.5332(3) 0.0330(13) Uani 1 1 d . . . . .
C32 C 0.1774(4) 0.2987(4) 0.5764(3) 0.0305(11) Uani 1 1 d . . . . .
C33 C 0.1850(4) 0.2002(4) 0.5759(3) 0.0295(11) Uani 1 1 d . . . . .
C34 C 0.1771(4) 0.1539(4) 0.5132(3) 0.0287(11) Uani 1 1 d . . . . .
C35 C 0.1832(4) 0.0618(4) 0.5120(3) 0.0317(12) Uani 1 1 d . . . . .
H35 H 0.177131 0.030506 0.469774 0.038 Uiso 1 1 calc R U . . .
C36 C 0.1982(4) 0.0154(4) 0.5733(3) 0.0377(14) Uani 1 1 d . . . . .
H36 H 0.203269 -0.047596 0.572791 0.045 Uiso 1 1 calc R U . . .
C37 C 0.2057(4) 0.0607(4) 0.6340(3) 0.0395(14) Uani 1 1 d . . . . .
H37 H 0.214883 0.028443 0.675587 0.047 Uiso 1 1 calc R U . . .
C38 C 0.2001(5) 0.1523(5) 0.6364(3) 0.0404(14) Uani 1 1 d . . . . .
H38 H 0.206553 0.182607 0.679053 0.048 Uiso 1 1 calc R U . . .
C39 C 0.3976(5) 0.4157(4) 0.6678(3) 0.0384(14) Uani 1 1 d . . . . .
H39 H 0.403902 0.354529 0.656459 0.046 Uiso 1 1 calc R U . . .
C40 C 0.4707(4) 0.4613(4) 0.7006(3) 0.0333(13) Uani 1 1 d . . . . .
H40 H 0.527885 0.431963 0.713443 0.040 Uiso 1 1 calc R U . . .
C41 C 0.4576(4) 0.5508(4) 0.7140(3) 0.0306(12) Uani 1 1 d . . . . .
C42 C 0.3759(5) 0.5959(4) 0.6964(3) 0.0385(14) Uani 1 1 d . . . . .
H42 H 0.370447 0.657728 0.705477 0.046 Uiso 1 1 calc R U . . .
C43 C 0.3031(5) 0.5514(4) 0.6662(3) 0.0369(13) Uani 1 1 d . . . . .
H43 H 0.245618 0.581291 0.655019 0.044 Uiso 1 1 calc R U . . .
C44 C 0.3136(4) 0.4629(4) 0.6519(3) 0.0344(12) Uani 1 1 d . . . . .
C45 C 0.2621(4) 0.2696(3) 0.4085(3) 0.0253(11) Uani 1 1 d . . . . .
C46 C 0.3406(4) 0.2805(4) 0.4506(3) 0.0348(12) Uani 1 1 d . . . . .
H46 H 0.341195 0.254837 0.495272 0.042 Uiso 1 1 calc R U . . .
C47 C 0.4181(4) 0.3286(5) 0.4276(4) 0.0419(15) Uani 1 1 d . . . . .
H47 H 0.472138 0.336002 0.456461 0.050 Uiso 1 1 calc R U . . .
C48 C 0.4170(5) 0.3663(5) 0.3622(4) 0.0468(16) Uani 1 1 d . . . . .
H48 H 0.470144 0.399748 0.346705 0.056 Uiso 1 1 calc R U . . .
C49 C 0.3396(5) 0.3553(5) 0.3201(4) 0.0482(17) Uani 1 1 d . . . . .
H49 H 0.339353 0.380547 0.275223 0.058 Uiso 1 1 calc R U . . .
C50 C 0.2611(5) 0.3069(4) 0.3432(3) 0.0363(13) Uani 1 1 d . . . . .
H50 H 0.207078 0.299495 0.314312 0.044 Uiso 1 1 calc R U . . .

loop_
_atom_site_aniso_label
_atom_site_aniso_U_11
_atom_site_aniso_U_22
_atom_site_aniso_U_33
_atom_site_aniso_U_23
_atom_site_aniso_U_13
_atom_site_aniso_U_12
P1 0.0236(6) 0.0239(6) 0.0277(6) 0.0025(5) 0.0000(5) -0.0026(5)
O1 0.041(3) 0.110(5) 0.065(4) 0.019(3) 0.011(3) -0.011(3)
O2 0.086(4) 0.056(4) 0.066(4) -0.001(3) 0.027(3) -0.023(3)
O3 0.050(3) 0.030(2) 0.036(2) 0.0010(17) 0.013(2) 0.0097(19)
O4 0.036(2) 0.029(2) 0.037(2) 0.0064(17) 0.0044(18) -0.0054(17)
N1 0.050(4) 0.077(5) 0.034(3) 0.003(3) 0.005(3) -0.020(3)
N2 0.037(3) 0.032(2) 0.029(2) -0.0006(19) 0.009(2) 0.005(2)
C1 0.035(3) 0.040(3) 0.045(3) -0.003(3) -0.007(3) 0.009(3)
C2 0.039(3) 0.031(3) 0.031(3) 0.003(2) -0.008(2) 0.005(2)
C3 0.027(3) 0.029(3) 0.026(3) -0.004(2) -0.005(2) 0.001(2)
C4 0.025(3) 0.027(3) 0.029(3) 0.000(2) -0.002(2) -0.001(2)
C5 0.025(3) 0.038(3) 0.036(3) -0.003(2) -0.001(2) 0.000(2)
C6 0.030(3) 0.045(3) 0.039(3) -0.005(3) 0.003(2) 0.005(3)
C7 0.031(3) 0.033(3) 0.026(2) 0.004(2) -0.004(2) 0.000(2)
C8 0.028(3) 0.034(3) 0.027(3) 0.000(2) -0.001(2) -0.001(2)
C9 0.034(3) 0.043(3) 0.032(3) -0.004(3) -0.003(2) 0.001(3)
C10 0.040(3) 0.042(3) 0.033(3) -0.016(3) -0.001(3) -0.002(3)
C11 0.034(3) 0.028(3) 0.061(4) -0.011(3) -0.001(3) -0.001(3)
C12 0.027(3) 0.025(3) 0.043(3) -0.001(2) 0.001(2) -0.002(2)
C13 0.022(3) 0.026(3) 0.035(3) -0.004(2) -0.001(2) -0.002(2)
C14 0.022(3) 0.022(2) 0.034(3) 0.005(2) -0.001(2) -0.002(2)
C15 0.025(3) 0.030(3) 0.036(3) -0.004(2) 0.002(2) 0.002(2)
C16 0.025(3) 0.040(3) 0.060(4) -0.008(3) 0.008(3) -0.002(3)
C17 0.031(3) 0.034(3) 0.059(4) -0.012(3) -0.005(3) -0.005(3)
C18 0.039(4) 0.037(3) 0.039(3) -0.007(3) -0.007(3) -0.001(3)
C19 0.033(3) 0.034(3) 0.030(3) 0.000(2) -0.001(2) 0.003(2)
C20 0.042(3) 0.035(3) 0.022(2) 0.006(2) 0.003(2) 0.000(3)
C21 0.044(4) 0.043(3) 0.032(3) 0.008(3) 0.006(3) 0.014(3)
C22 0.037(4) 0.056(4) 0.036(3) 0.001(3) 0.002(3) 0.008(3)
C23 0.035(3) 0.047(3) 0.023(3) 0.001(2) 0.002(2) -0.003(3)
C24 0.044(3) 0.034(3) 0.027(3) 0.000(2) 0.002(3) 0.006(3)
C25 0.033(3) 0.040(3) 0.028(3) 0.000(2) 0.006(2) 0.002(2)
P2 0.0266(6) 0.0223(6) 0.0258(6) -0.0013(5) -0.0027(5) -0.0014(5)
O5 0.042(3) 0.080(4) 0.071(4) -0.002(3) -0.024(3) -0.007(3)
O6 0.082(4) 0.047(3) 0.067(3) -0.008(3) -0.013(3) -0.012(3)
O7 0.048(3) 0.030(2) 0.050(3) -0.0018(18) -0.011(2) 0.0038(19)
O8 0.041(2) 0.035(2) 0.034(2) -0.0053(17) -0.0103(18) -0.0055(19)
N3 0.050(3) 0.041(3) 0.032(3) -0.003(2) 0.004(2) -0.012(3)
N4 0.054(3) 0.026(2) 0.042(3) 0.003(2) 0.003(3) 0.009(2)
C26 0.042(4) 0.029(3) 0.051(4) -0.001(3) 0.019(3) 0.003(3)
C27 0.042(4) 0.039(4) 0.068(5) 0.003(3) 0.017(3) 0.002(3)
C28 0.033(3) 0.042(3) 0.071(5) 0.021(3) 0.004(3) 0.012(3)
C29 0.028(3) 0.036(3) 0.048(4) 0.010(3) 0.004(3) -0.005(2)
C30 0.027(3) 0.030(3) 0.037(3) 0.005(2) 0.004(2) 0.000(2)
C31 0.038(3) 0.024(3) 0.037(3) 0.001(2) 0.016(3) -0.004(2)
C32 0.033(3) 0.032(3) 0.027(2) -0.004(2) 0.004(2) -0.004(2)
C33 0.026(3) 0.031(3) 0.031(3) 0.000(2) -0.002(2) -0.007(2)
C34 0.024(3) 0.030(3) 0.032(3) 0.001(2) -0.004(2) -0.001(2)
C35 0.031(3) 0.030(3) 0.034(3) 0.001(2) 0.000(2) -0.004(2)
C36 0.032(3) 0.033(3) 0.048(4) 0.012(3) -0.002(3) -0.003(2)
C37 0.035(3) 0.045(3) 0.039(3) 0.013(3) -0.004(3) -0.002(3)
C38 0.038(3) 0.054(4) 0.029(3) 0.003(3) -0.006(3) -0.008(3)
C39 0.048(4) 0.027(3) 0.041(3) -0.010(2) 0.004(3) 0.000(3)
C40 0.029(3) 0.039(3) 0.032(3) 0.002(3) 0.003(2) 0.008(3)
C41 0.034(3) 0.037(3) 0.021(2) -0.003(2) -0.002(2) -0.001(2)
C42 0.048(4) 0.040(3) 0.027(3) 0.000(2) 0.003(3) 0.009(3)
C43 0.035(3) 0.044(3) 0.031(3) 0.002(3) -0.004(2) 0.010(3)
C44 0.030(3) 0.048(3) 0.026(3) -0.001(2) -0.002(2) -0.004(3)
C45 0.026(3) 0.022(2) 0.027(3) -0.003(2) 0.004(2) 0.001(2)
C46 0.027(3) 0.043(3) 0.034(3) 0.006(3) -0.001(2) 0.005(3)
C47 0.024(3) 0.049(3) 0.053(4) 0.005(3) 0.000(3) 0.000(3)
C48 0.032(3) 0.048(4) 0.060(4) 0.011(3) 0.010(3) -0.001(3)
C49 0.040(4) 0.061(4) 0.043(4) 0.020(3) 0.007(3) -0.005(3)
C50 0.035(3) 0.042(3) 0.032(3) 0.003(3) -0.003(2) -0.001(3)

loop_
_atom_type_symbol
_atom_type_description
_atom_type_scat_dispersion_real
_atom_type_scat_dispersion_imag
_atom_type_scat_source
C C 0.0181 0.0091 'International Tables Vol C Tables 4.2.6.8 and 6.1.1.4'
H H 0.0000 0.0000 'International Tables Vol C Tables 4.2.6.8 and 6.1.1.4'
N N 0.0311 0.0180 'International Tables Vol C Tables 4.2.6.8 and 6.1.1.4'
O O 0.0492 0.0322 'International Tables Vol C Tables 4.2.6.8 and 6.1.1.4'
P P 0.2955 0.4335 'International Tables Vol C Tables 4.2.6.8 and 6.1.1.4'

loop_
_geom_angle_atom_site_label_1
_geom_angle_atom_site_label_2
_geom_angle_atom_site_label_3
_geom_angle
_geom_angle_site_symmetry_1
_geom_angle_site_symmetry_3
_geom_angle_publ_flag
O4 P1 C4 114.0(3) . . ?
O4 P1 C13 115.4(2) . . ?
O4 P1 C14 112.4(2) . . ?
C4 P1 C14 105.0(2) . . ?
C13 P1 C4 101.2(3) . . ?
C13 P1 C14 107.8(3) . . ?
C20 O3 N2 111.9(4) . . ?
O1 N1 C23 118.1(7) . . ?
O2 N1 O1 123.2(7) . . ?
O2 N1 C23 118.7(6) . . ?
C7 N2 O3 111.1(4) . . ?
C2 C1 H1 119.8 . . ?
C2 C1 C6 120.5(6) . . ?
C6 C1 H1 119.8 . . ?
C1 C2 H2 119.5 . . ?
C1 C2 C3 120.9(6) . . ?
C3 C2 H2 119.5 . . ?
C2 C3 C4 118.5(5) . . ?
C2 C3 C7 121.9(5) . . ?
C4 C3 C7 119.6(5) . . ?
C3 C4 P1 120.0(4) . . ?
C5 C4 P1 119.5(4) . . ?
C5 C4 C3 120.3(5) . . ?
C4 C5 H5 119.9 . . ?
C6 C5 C4 120.2(6) . . ?
C6 C5 H5 119.9 . . ?
C1 C6 H6 120.2 . . ?
C5 C6 C1 119.5(6) . . ?
C5 C6 H6 120.2 . . ?
N2 C7 C3 113.1(5) . . ?
N2 C7 C8 128.0(5) . . ?
C3 C7 C8 118.8(5) . . ?
C9 C8 C7 121.9(5) . . ?
C13 C8 C7 119.2(5) . . ?
C13 C8 C9 118.8(5) . . ?
C8 C9 H9 120.1 . . ?
C10 C9 C8 119.8(6) . . ?
C10 C9 H9 120.1 . . ?
C9 C10 H10 119.7 . . ?
C11 C10 C9 120.7(5) . . ?
C11 C10 H10 119.7 . . ?
C10 C11 H11 119.8 . . ?
C10 C11 C12 120.5(5) . . ?
C12 C11 H11 119.8 . . ?
C11 C12 H12 120.6 . . ?
C11 C12 C13 118.8(6) . . ?
C13 C12 H12 120.6 . . ?
C8 C13 P1 120.4(4) . . ?
C12 C13 P1 118.1(4) . . ?
C12 C13 C8 121.4(5) . . ?
C15 C14 P1 123.4(4) . . ?
C15 C14 C19 119.5(5) . . ?
C19 C14 P1 117.1(4) . . ?
C14 C15 H15 120.1 . . ?
C14 C15 C16 119.7(5) . . ?
C16 C15 H15 120.1 . . ?
C15 C16 H16 119.7 . . ?
C17 C16 C15 120.6(6) . . ?
C17 C16 H16 119.7 . . ?
C16 C17 H17 120.1 . . ?
C18 C17 C16 119.9(6) . . ?
C18 C17 H17 120.1 . . ?
C17 C18 H18 119.8 . . ?
C17 C18 C19 120.4(6) . . ?
C19 C18 H18 119.8 . . ?
C14 C19 H19 120.0 . . ?
C18 C19 C14 120.0(6) . . ?
C18 C19 H19 120.0 . . ?
O3 C20 C25 123.9(5) . . ?
C21 C20 O3 114.6(5) . . ?
C21 C20 C25 121.6(6) . . ?
C20 C21 H21 120.1 . . ?
C20 C21 C22 119.7(6) . . ?
C22 C21 H21 120.1 . . ?
C21 C22 H22 120.3 . . ?
C21 C22 C23 119.4(6) . . ?
C23 C22 H22 120.3 . . ?
C22 C23 N1 119.5(6) . . ?
C22 C23 C24 121.3(6) . . ?
C24 C23 N1 119.2(6) . . ?
C23 C24 H24 120.4 . . ?
C23 C24 C25 119.2(6) . . ?
C25 C24 H24 120.4 . . ?
C20 C25 C24 118.8(6) . . ?
C20 C25 H25 120.6 . . ?
C24 C25 H25 120.6 . . ?
O8 P2 C30 115.0(3) . . ?
O8 P2 C34 115.4(3) . . ?
O8 P2 C45 112.4(2) . . ?
C30 P2 C45 103.6(2) . . ?
C34 P2 C30 100.7(3) . . ?
C34 P2 C45 108.5(3) . . ?
C44 O7 N4 110.1(5) . . ?
O5 N3 C41 118.4(5) . . ?
O6 N3 O5 122.4(6) . . ?
O6 N3 C41 119.2(6) . . ?
C32 N4 O7 109.7(5) . . ?
C27 C26 H26 120.2 . . ?
C27 C26 C31 119.5(7) . . ?
C31 C26 H26 120.2 . . ?
C26 C27 H27 118.8 . . ?
C26 C27 C28 122.4(7) . . ?
C28 C27 H27 118.8 . . ?
C27 C28 H28 120.6 . . ?
C27 C28 C29 118.7(6) . . ?
C29 C28 H28 120.6 . . ?
C28 C29 H29 120.1 . . ?
C30 C29 C28 119.8(6) . . ?
C30 C29 H29 120.1 . . ?
C29 C30 P2 120.3(5) . . ?
C29 C30 C31 120.5(6) . . ?
C31 C30 P2 119.2(4) . . ?
C26 C31 C30 119.0(6) . . ?
C26 C31 C32 121.5(6) . . ?
C30 C31 C32 119.3(5) . . ?
N4 C32 C31 131.7(5) . . ?
N4 C32 C33 110.0(5) . . ?
C31 C32 C33 118.2(5) . . ?
C34 C33 C32 119.5(5) . . ?
C38 C33 C32 121.4(5) . . ?
C38 C33 C34 119.1(5) . . ?
C33 C34 P2 119.5(4) . . ?
C35 C34 P2 120.3(4) . . ?
C35 C34 C33 120.2(5) . . ?
C34 C35 H35 120.2 . . ?
C34 C35 C36 119.7(6) . . ?
C36 C35 H35 120.2 . . ?
C35 C36 H36 120.1 . . ?
C37 C36 C35 119.9(5) . . ?
C37 C36 H36 120.1 . . ?
C36 C37 H37 119.3 . . ?
C36 C37 C38 121.5(6) . . ?
C38 C37 H37 119.3 . . ?
C33 C38 H38 120.1 . . ?
C37 C38 C33 119.7(6) . . ?
C37 C38 H38 120.1 . . ?
C40 C39 H39 121.0 . . ?
C40 C39 C44 118.0(5) . . ?
C44 C39 H39 121.0 . . ?
C39 C40 H40 121.0 . . ?
C41 C40 C39 117.9(5) . . ?
C41 C40 H40 121.0 . . ?
C40 C41 N3 118.3(5) . . ?
C42 C41 N3 118.6(5) . . ?
C42 C41 C40 123.0(6) . . ?
C41 C42 H42 120.2 . . ?
C43 C42 C41 119.5(6) . . ?
C43 C42 H42 120.2 . . ?
C42 C43 H43 120.4 . . ?
C42 C43 C44 119.2(6) . . ?
C44 C43 H43 120.4 . . ?
O7 C44 C39 123.7(5) . . ?
C43 C44 O7 113.9(5) . . ?
C43 C44 C39 122.4(6) . . ?
C46 C45 P2 123.7(4) . . ?
C46 C45 C50 120.1(5) . . ?
C50 C45 P2 116.0(4) . . ?
C45 C46 H46 120.0 . . ?
C45 C46 C47 120.0(5) . . ?
C47 C46 H46 120.0 . . ?
C46 C47 H47 120.0 . . ?
C46 C47 C48 120.0(6) . . ?
C48 C47 H47 120.0 . . ?
C47 C48 H48 119.8 . . ?
C49 C48 C47 120.4(6) . . ?
C49 C48 H48 119.8 . . ?
C48 C49 H49 120.1 . . ?
C48 C49 C50 119.8(6) . . ?
C50 C49 H49 120.1 . . ?
C45 C50 C49 119.8(6) . . ?
C45 C50 H50 120.1 . . ?
C49 C50 H50 120.1 . . ?

loop_
_geom_bond_atom_site_label_1
_geom_bond_atom_site_label_2
_geom_bond_distance
_geom_bond_site_symmetry_2
_geom_bond_publ_flag
P1 O4 1.486(4) . ?
P1 C4 1.804(5) . ?
P1 C13 1.796(6) . ?
P1 C14 1.804(5) . ?
O1 N1 1.238(9) . ?
O2 N1 1.227(10) . ?
O3 N2 1.419(6) . ?
O3 C20 1.379(7) . ?
N1 C23 1.456(9) . ?
N2 C7 1.288(7) . ?
C1 H1 0.9500 . ?
C1 C2 1.376(9) . ?
C1 C6 1.394(9) . ?
C2 H2 0.9500 . ?
C2 C3 1.396(8) . ?
C3 C4 1.400(8) . ?
C3 C7 1.485(8) . ?
C4 C5 1.397(8) . ?
C5 H5 0.9500 . ?
C5 C6 1.381(9) . ?
C6 H6 0.9500 . ?
C7 C8 1.495(8) . ?
C8 C9 1.404(8) . ?
C8 C13 1.399(8) . ?
C9 H9 0.9500 . ?
C9 C10 1.390(9) . ?
C10 H10 0.9500 . ?
C10 C11 1.389(10) . ?
C11 H11 0.9500 . ?
C11 C12 1.392(9) . ?
C12 H12 0.9500 . ?
C12 C13 1.395(8) . ?
C14 C15 1.387(8) . ?
C14 C19 1.404(8) . ?
C15 H15 0.9500 . ?
C15 C16 1.392(8) . ?
C16 H16 0.9500 . ?
C16 C17 1.386(10) . ?
C17 H17 0.9500 . ?
C17 C18 1.376(10) . ?
C18 H18 0.9500 . ?
C18 C19 1.386(9) . ?
C19 H19 0.9500 . ?
C20 C21 1.372(9) . ?
C20 C25 1.383(8) . ?
C21 H21 0.9500 . ?
C21 C22 1.374(10) . ?
C22 H22 0.9500 . ?
C22 C23 1.379(10) . ?
C23 C24 1.382(9) . ?
C24 H24 0.9500 . ?
C24 C25 1.392(9) . ?
C25 H25 0.9500 . ?
P2 O8 1.481(4) . ?
P2 C30 1.799(6) . ?
P2 C34 1.798(6) . ?
P2 C45 1.814(5) . ?
O5 N3 1.235(8) . ?
O6 N3 1.212(8) . ?
O7 N4 1.392(6) . ?
O7 C44 1.391(7) . ?
N3 C41 1.468(8) . ?
N4 C32 1.336(8) . ?
C26 H26 0.9500 . ?
C26 C27 1.366(11) . ?
C26 C31 1.403(8) . ?
C27 H27 0.9500 . ?
C27 C28 1.384(12) . ?
C28 H28 0.9500 . ?
C28 C29 1.414(9) . ?
C29 H29 0.9500 . ?
C29 C30 1.380(8) . ?
C30 C31 1.417(9) . ?
C31 C32 1.482(9) . ?
C32 C33 1.487(8) . ?
C33 C34 1.407(8) . ?
C33 C38 1.394(8) . ?
C34 C35 1.389(8) . ?
C35 H35 0.9500 . ?
C35 C36 1.396(9) . ?
C36 H36 0.9500 . ?
C36 C37 1.366(10) . ?
C37 H37 0.9500 . ?
C37 C38 1.382(10) . ?
C38 H38 0.9500 . ?
C39 H39 0.9500 . ?
C39 C40 1.390(9) . ?
C39 C44 1.411(9) . ?
C40 H40 0.9500 . ?
C40 C41 1.384(9) . ?
C41 C42 1.376(9) . ?
C42 H42 0.9500 . ?
C42 C43 1.355(9) . ?
C43 H43 0.9500 . ?
C43 C44 1.368(9) . ?
C45 C46 1.382(8) . ?
C45 C50 1.386(8) . ?
C46 H46 0.9500 . ?
C46 C47 1.382(9) . ?
C47 H47 0.9500 . ?
C47 C48 1.390(10) . ?
C48 H48 0.9500 . ?
C48 C49 1.372(10) . ?
C49 H49 0.9500 . ?
C49 C50 1.396(9) . ?
C50 H50 0.9500 . ?

loop_
_geom_torsion_atom_site_label_1
_geom_torsion_atom_site_label_2
_geom_torsion_atom_site_label_3
_geom_torsion_atom_site_label_4
_geom_torsion
_geom_torsion_site_symmetry_1
_geom_torsion_site_symmetry_2
_geom_torsion_site_symmetry_3
_geom_torsion_site_symmetry_4
_geom_torsion_publ_flag
P1 C4 C5 C6 176.3(5) . . . . ?
P1 C14 C15 C16 176.9(5) . . . . ?
P1 C14 C19 C18 -177.6(4) . . . . ?
O1 N1 C23 C22 -1.8(9) . . . . ?
O1 N1 C23 C24 176.6(6) . . . . ?
O2 N1 C23 C22 176.6(6) . . . . ?
O2 N1 C23 C24 -4.9(9) . . . . ?
O3 N2 C7 C3 175.4(4) . . . . ?
O3 N2 C7 C8 -1.3(8) . . . . ?
O3 C20 C21 C22 -179.2(6) . . . . ?
O3 C20 C25 C24 -180.0(5) . . . . ?
O4 P1 C4 C3 -157.2(4) . . . . ?
O4 P1 C4 C5 27.2(5) . . . . ?
O4 P1 C13 C8 154.9(4) . . . . ?
O4 P1 C13 C12 -22.5(5) . . . . ?
O4 P1 C14 C15 140.7(5) . . . . ?
O4 P1 C14 C19 -41.6(5) . . . . ?
N1 C23 C24 C25 -178.5(5) . . . . ?
N2 O3 C20 C21 157.6(5) . . . . ?
N2 O3 C20 C25 -22.2(8) . . . . ?
N2 C7 C8 C9 -46.1(9) . . . . ?
N2 C7 C8 C13 137.1(6) . . . . ?
C1 C2 C3 C4 0.4(9) . . . . ?
C1 C2 C3 C7 -177.9(6) . . . . ?
C2 C1 C6 C5 0.9(10) . . . . ?
C2 C3 C4 P1 -176.0(4) . . . . ?
C2 C3 C4 C5 -0.4(8) . . . . ?
C2 C3 C7 N2 39.2(7) . . . . ?
C2 C3 C7 C8 -143.7(5) . . . . ?
C3 C4 C5 C6 0.7(9) . . . . ?
C3 C7 C8 C9 137.4(6) . . . . ?
C3 C7 C8 C13 -39.4(7) . . . . ?
C4 P1 C13 C8 31.3(5) . . . . ?
C4 P1 C13 C12 -146.1(4) . . . . ?
C4 P1 C14 C15 -94.9(5) . . . . ?
C4 P1 C14 C19 82.8(4) . . . . ?
C4 C3 C7 N2 -139.0(5) . . . . ?
C4 C3 C7 C8 38.0(7) . . . . ?
C4 C5 C6 C1 -1.0(9) . . . . ?
C6 C1 C2 C3 -0.6(10) . . . . ?
C7 C3 C4 P1 2.3(7) . . . . ?
C7 C3 C4 C5 177.8(5) . . . . ?
C7 C8 C9 C10 -176.2(6) . . . . ?
C7 C8 C13 P1 0.1(7) . . . . ?
C7 C8 C13 C12 177.4(5) . . . . ?
C8 C9 C10 C11 -0.8(10) . . . . ?
C9 C8 C13 P1 -176.8(4) . . . . ?
C9 C8 C13 C12 0.5(8) . . . . ?
C9 C10 C11 C12 -0.2(10) . . . . ?
C10 C11 C12 C13 1.4(9) . . . . ?
C11 C12 C13 P1 175.8(5) . . . . ?
C11 C12 C13 C8 -1.5(8) . . . . ?
C13 P1 C4 C3 -32.6(5) . . . . ?
C13 P1 C4 C5 151.8(5) . . . . ?
C13 P1 C14 C15 12.4(5) . . . . ?
C13 P1 C14 C19 -169.9(4) . . . . ?
C13 C8 C9 C10 0.7(9) . . . . ?
C14 P1 C4 C3 79.4(5) . . . . ?
C14 P1 C4 C5 -96.2(5) . . . . ?
C14 P1 C13 C8 -78.6(5) . . . . ?
C14 P1 C13 C12 104.1(5) . . . . ?
C14 C15 C16 C17 0.8(9) . . . . ?
C15 C14 C19 C18 0.2(8) . . . . ?
C15 C16 C17 C18 -0.1(10) . . . . ?
C16 C17 C18 C19 -0.5(10) . . . . ?
C17 C18 C19 C14 0.5(9) . . . . ?
C19 C14 C15 C16 -0.8(8) . . . . ?
C20 O3 N2 C7 -167.1(5) . . . . ?
C20 C21 C22 C23 -1.1(9) . . . . ?
C21 C20 C25 C24 0.3(9) . . . . ?
C21 C22 C23 N1 179.3(6) . . . . ?
C21 C22 C23 C24 0.9(9) . . . . ?
C22 C23 C24 C25 -0.1(9) . . . . ?
C23 C24 C25 C20 -0.5(9) . . . . ?
C25 C20 C21 C22 0.5(9) . . . . ?
P2 C30 C31 C26 176.9(4) . . . . ?
P2 C30 C31 C32 -6.9(7) . . . . ?
P2 C34 C35 C36 -177.7(4) . . . . ?
P2 C45 C46 C47 -175.5(5) . . . . ?
P2 C45 C50 C49 176.0(5) . . . . ?
O5 N3 C41 C40 -8.4(8) . . . . ?
O5 N3 C41 C42 173.9(6) . . . . ?
O6 N3 C41 C40 171.6(6) . . . . ?
O6 N3 C41 C42 -6.1(8) . . . . ?
O7 N4 C32 C31 0.9(9) . . . . ?
O7 N4 C32 C33 -180.0(5) . . . . ?
O8 P2 C30 C29 -20.8(6) . . . . ?
O8 P2 C30 C31 162.0(4) . . . . ?
O8 P2 C34 C33 -156.9(4) . . . . ?
O8 P2 C34 C35 20.1(6) . . . . ?
O8 P2 C45 C46 -143.8(5) . . . . ?
O8 P2 C45 C50 40.5(5) . . . . ?
N3 C41 C42 C43 179.3(5) . . . . ?
N4 O7 C44 C39 14.8(8) . . . . ?
N4 O7 C44 C43 -168.1(5) . . . . ?
N4 C32 C33 C34 -137.0(5) . . . . ?
N4 C32 C33 C38 42.9(7) . . . . ?
C26 C27 C28 C29 0.2(10) . . . . ?
C26 C31 C32 N4 -41.7(9) . . . . ?
C26 C31 C32 C33 139.2(5) . . . . ?
C27 C26 C31 C30 1.7(8) . . . . ?
C27 C26 C31 C32 -174.5(6) . . . . ?
C27 C28 C29 C30 1.2(9) . . . . ?
C28 C29 C30 P2 -178.3(5) . . . . ?
C28 C29 C30 C31 -1.1(9) . . . . ?
C29 C30 C31 C26 -0.3(8) . . . . ?
C29 C30 C31 C32 175.9(5) . . . . ?
C30 P2 C34 C33 -32.4(5) . . . . ?
C30 P2 C34 C35 144.6(5) . . . . ?
C30 P2 C45 C46 91.5(5) . . . . ?
C30 P2 C45 C50 -84.2(5) . . . . ?
C30 C31 C32 N4 142.1(6) . . . . ?
C30 C31 C32 C33 -36.9(7) . . . . ?
C31 C26 C27 C28 -1.6(10) . . . . ?
C31 C32 C33 C34 42.2(7) . . . . ?
C31 C32 C33 C38 -137.9(6) . . . . ?
C32 C33 C34 P2 -2.4(7) . . . . ?
C32 C33 C34 C35 -179.4(5) . . . . ?
C32 C33 C38 C37 179.2(6) . . . . ?
C33 C34 C35 C36 -0.7(9) . . . . ?
C34 P2 C30 C29 -145.6(5) . . . . ?
C34 P2 C30 C31 37.2(5) . . . . ?
C34 P2 C45 C46 -14.9(6) . . . . ?
C34 P2 C45 C50 169.4(4) . . . . ?
C34 C33 C38 C37 -0.9(9) . . . . ?
C34 C35 C36 C37 0.8(9) . . . . ?
C35 C36 C37 C38 -1.0(10) . . . . ?
C36 C37 C38 C33 1.1(10) . . . . ?
C38 C33 C34 P2 177.8(4) . . . . ?
C38 C33 C34 C35 0.8(8) . . . . ?
C39 C40 C41 N3 -177.5(5) . . . . ?
C39 C40 C41 C42 0.2(9) . . . . ?
C40 C39 C44 O7 178.4(5) . . . . ?
C40 C39 C44 C43 1.5(9) . . . . ?
C40 C41 C42 C43 1.7(9) . . . . ?
C41 C42 C43 C44 -1.8(9) . . . . ?
C42 C43 C44 O7 -176.9(5) . . . . ?
C42 C43 C44 C39 0.2(9) . . . . ?
C44 O7 N4 C32 -171.0(5) . . . . ?
C44 C39 C40 C41 -1.7(9) . . . . ?
C45 P2 C30 C29 102.2(5) . . . . ?
C45 P2 C30 C31 -75.0(5) . . . . ?
C45 P2 C34 C33 76.0(5) . . . . ?
C45 P2 C34 C35 -107.0(5) . . . . ?
C45 C46 C47 C48 0.2(10) . . . . ?
C46 C45 C50 C49 0.1(9) . . . . ?
C46 C47 C48 C49 -0.5(11) . . . . ?
C47 C48 C49 C50 0.7(11) . . . . ?
C48 C49 C50 C45 -0.5(11) . . . . ?
C50 C45 C46 C47 0.0(9) . . . . ?
